data_1522925
loop_
_publ_author_name
'Smith, A.R.P.'
'Cheetham, A.K.'

_publ_section_title
;
 The preapration and crystal structures of Bi Re O4 and Bi Re2 O6
;
_journal_name_full 'Journal of Solid State Chemistry'
_journal_page_first 345
_journal_page_last 352
_journal_volume 30
_journal_year 1979
_chemical_formula_sum 'Bi O6 Re2'
_chemical_name_systematic 'Bi Re2 O6'
_space_group_IT_number 12
_symmetry_space_group_name_Hall '-C 2y'
_symmetry_space_group_name_H-M 'C 1 2/m 1'
_cell_angle_alpha 90
_cell_angle_beta 106.71
_cell_angle_gamma 90
_cell_formula_units_Z 2
_cell_length_a 5.516
_cell_length_b 4.906
_cell_length_c 8.384
_cell_volume 217.303
_citation_journal_id_ASTM JSSCBI
_cod_data_source_file Smith_JSSCBI_1979_1040.cif
_cod_data_source_block Bi1O6Re2
_cod_original_cell_volume 217.3028
_cod_original_formula_sum 'Bi1 O6 Re2'
_cod_database_code 1522925

loop_
_symmetry_equiv_pos_as_xyz
x,y,z
-x,y,-z
-x,-y,-z
x,-y,z
x+1/2,y+1/2,z
-x+1/2,y+1/2,-z
-x+1/2,-y+1/2,-z
x+1/2,-y+1/2,z

loop_
_atom_site_label
_atom_site_type_symbol
_atom_site_fract_x
_atom_site_fract_y
_atom_site_fract_z
_atom_site_occupancy
_atom_site_U_iso_or_equiv
Re1 Re+4 0.0439 0 0.3613 1 0.0
O3 O-2 0.298 0.277 0.433 0.5 0.0
Bi1 Bi+3 0 0.52 0 0.5 0.0
O1 O-2 0.402 0.344 0.138 0.5 0.0
O2 O-2 0.282 0.782 0.277 0.5 0.0
